data_4317808
loop_
_publ_author_name
'M. Ryazanov'
'V. Nikiforov'
'F. Lloret'
'M. Julve'
'N. Kuzmina'
'A. Gleizes'

_publ_section_title
;
 Magnetically Isolated CuIIGdIII Pairs in the Series [Cu(acacen)Gd(pta)3],
 [Cu(acacen)Gd(hfa)3], [Cu(salen)Gd(pta)3], and [Cu(salen)Gd(hfa)3],
 [acacen =N,N'-Ethylenebis(acetylacetoniminate(-)), salen
 =N,N'-Ethylenebis(salicylideniminate(-)), hfa =
 1,1,1,5,5,5-Hexafluoropentane-2,4-dionate(-), pta =
 1,1,1-Trifluoro-5,5-dimethylhexane-2,4-dionate(-)]
;
_journal_name_full 'Inorganic Chemistry'
_journal_page_first 1816
_journal_page_last 1823
_journal_paper_doi 10.1021/ic0110777
_journal_volume 41
_journal_year 2002
_chemical_formula_sum 'C36 H48 Cu F9 Gd N2 O8'
_chemical_formula_weight 1028.55
_chemical_name_common '[Cu(acacen)Gd(pta)3]'
_chemical_name_systematic
;
  [N,N'-ethylenebis(acetylacetoniminato)copper(II)]tris(5,5-dimethyl-1, 
1,1-trifluoro-2,4-hexanedionato)gadolinium(III)
;
_space_group_IT_number 2
_symmetry_cell_setting triclinic
_symmetry_space_group_name_Hall '-P 1'
_symmetry_space_group_name_H-M 'P -1'
_atom_sites_solution_hydrogens geom
_atom_sites_solution_primary Patterson
_atom_sites_solution_secondary difmap
_audit_creation_method SHELXL-97
_cell_angle_alpha 88.449(14)
_cell_angle_beta 87.269(14)
_cell_angle_gamma 67.629(12)
_cell_formula_units_Z 2
_cell_length_a 9.7560(11)
_cell_length_b 12.2924(13)
_cell_length_c 18.937(2)
_cell_measurement_reflns_used 8000
_cell_measurement_temperature 120
_cell_measurement_theta_max 26.0
_cell_measurement_theta_min 2.0
_cell_volume 2097.6(4)
_computing_structure_refinement 'SHELXL-97 (Sheldrick, 1997)'
_computing_structure_solution 'SHELXS-97 (Sheldrick, 1990)'
_diffrn_ambient_temperature 293(2)
_diffrn_measured_fraction_theta_full 0.915
_diffrn_measured_fraction_theta_max 0.915
_diffrn_measurement_device_type IPDS
_diffrn_radiation_monochromator graphite
_diffrn_radiation_source 'fine-focus sealed tube'
_diffrn_radiation_type MoK\a
_diffrn_radiation_wavelength 0.71073
_diffrn_reflns_av_R_equivalents 0.0329
_diffrn_reflns_av_sigmaI/netI 0.0296
_diffrn_reflns_limit_h_max 11
_diffrn_reflns_limit_h_min -12
_diffrn_reflns_limit_k_max 15
_diffrn_reflns_limit_k_min -15
_diffrn_reflns_limit_l_max 23
_diffrn_reflns_limit_l_min -23
_diffrn_reflns_number 20721
_diffrn_reflns_theta_full 26.19
_diffrn_reflns_theta_max 26.19
_diffrn_reflns_theta_min 2.10
_exptl_absorpt_coefficient_mu 2.163
_exptl_absorpt_correction_type none
_exptl_crystal_colour light_purple
_exptl_crystal_density_diffrn 1.628
_exptl_crystal_density_method 'not measured'
_exptl_crystal_F_000 1032
_exptl_crystal_size_max 0.30
_exptl_crystal_size_mid 0.25
_exptl_crystal_size_min 0.22
_refine_diff_density_max 0.841
_refine_diff_density_min -1.214
_refine_diff_density_rms 0.106
_refine_ls_extinction_method none
_refine_ls_goodness_of_fit_ref 1.038
_refine_ls_hydrogen_treatment mixed
_refine_ls_matrix_type full
_refine_ls_number_parameters 526
_refine_ls_number_reflns 7693
_refine_ls_number_restraints 6
_refine_ls_restrained_S_all 1.039
_refine_ls_R_factor_all 0.0387
_refine_ls_R_factor_gt 0.0338
_refine_ls_shift/su_max 0.320
_refine_ls_shift/su_mean 0.028
_refine_ls_structure_factor_coef Fsqd
_refine_ls_weighting_details 'w=1/[\s^2^(Fo^2^)+(0.0627P)^2^+1.8184P] where P=(Fo^2^+2Fc^2^)/3'
_refine_ls_weighting_scheme calc
_refine_ls_wR_factor_gt 0.0887
_refine_ls_wR_factor_ref 0.0920
_reflns_number_gt 6889
_reflns_number_total 7693
_reflns_threshold_expression >2sigma(I)
_cod_data_source_file ic0110777_2.cif
_cod_data_source_block cuagdp(2)
_cod_depositor_comments
;
The following automatic conversions were performed:

'_refine_ls_weighting_scheme' value 'calc
w=1/[\s^2^(Fo^2^)+(0.0627P)^2^+1.8184P] where P=(Fo^2^+2Fc^2^)/3' was
changed to 'calc'. New tag '_refine_ls_weighting_details' was
created. The value of the new tag was set to
'w=1/[\s^2^(Fo^2^)+(0.0627P)^2^+1.8184P] where P=(Fo^2^+2Fc^2^)/3'.

Automatic conversion script
Id: cif_fix_values 3143 2015-03-26 13:38:13Z robertas 
;
_cod_database_code 4317808

loop_
_symmetry_equiv_pos_as_xyz
'x, y, z'
'-x, -y, -z'

loop_
_atom_site_label
_atom_site_type_symbol
_atom_site_fract_x
_atom_site_fract_y
_atom_site_fract_z
_atom_site_U_iso_or_equiv
_atom_site_adp_type
_atom_site_occupancy
_atom_site_calc_flag
_atom_site_refinement_flags
_atom_site_disorder_assembly
_atom_site_disorder_group
Gd Gd 0.206641(17) 0.174068(13) 0.226691(8) 0.01959(7) Uani 1 d . . .
O1A O 0.1822(3) 0.0256(2) 0.30465(13) 0.0232(5) Uani 1 d . . .
O2A O 0.4488(3) 0.0392(2) 0.24981(14) 0.0269(6) Uani 1 d . . .
C11A C 0.2790(6) -0.2600(4) 0.3795(4) 0.0689(19) Uani 1 d . . .
H11A H 0.2334 -0.3012 0.4102 0.103 Uiso 1 calc R . .
H11B H 0.3802 -0.2807 0.3918 0.103 Uiso 1 calc R . .
H11C H 0.2761 -0.2815 0.3314 0.103 Uiso 1 calc R . .
C21A C 0.2013(6) -0.0898(6) 0.4638(3) 0.0575(15) Uani 1 d . . .
H21A H 0.1577 -0.1306 0.4959 0.086 Uiso 1 calc R . .
H21B H 0.1475 -0.0066 0.4681 0.086 Uiso 1 calc R . .
H21C H 0.3028 -0.1091 0.4750 0.086 Uiso 1 calc R . .
C31A C 0.0338(4) -0.0954(4) 0.3695(2) 0.0368(10) Uani 1 d . . .
H31A H -0.0097 -0.1381 0.4002 0.055 Uiso 1 calc R . .
H31B H 0.0296 -0.1157 0.3213 0.055 Uiso 1 calc R . .
H31C H -0.0200 -0.0125 0.3756 0.055 Uiso 1 calc R . .
C1A C 0.1946(4) -0.1271(4) 0.3877(2) 0.0339(9) Uani 1 d . . .
C2A C 0.2656(4) -0.0594(3) 0.33932(19) 0.0246(8) Uani 1 d . . .
C3A C 0.4228(4) -0.0936(4) 0.3383(2) 0.0322(9) Uani 1 d . . .
H3A H 0.4771 -0.1545 0.3682 0.048 Uiso 1 calc R . .
C4A C 0.4974(4) -0.0416(3) 0.2958(2) 0.0287(8) Uani 1 d . . .
C5A C 0.6656(5) -0.0827(5) 0.3018(2) 0.0435(12) Uani 1 d . . .
F1A F 0.7367(3) -0.1190(3) 0.24043(15) 0.0549(8) Uani 1 d . . .
F2A F 0.7219(3) -0.1710(4) 0.34612(19) 0.0939(17) Uani 1 d . . .
F3A F 0.7023(4) 0.0056(4) 0.3205(3) 0.1045(17) Uani 1 d . . .
O1B O -0.0384(3) 0.2502(2) 0.27158(13) 0.0255(6) Uani 1 d . . .
O2B O 0.0506(3) 0.2522(2) 0.13014(13) 0.0263(6) Uani 1 d . . .
C41B C -0.4383(19) 0.452(2) 0.2895(16) 0.060(7) Uiso 0.20 d PD A 1
H41A H -0.5064 0.4664 0.3297 0.090 Uiso 0.20 calc PR A 1
H41B H -0.4797 0.4287 0.2502 0.090 Uiso 0.20 calc PR A 1
H41C H -0.4209 0.5217 0.2774 0.090 Uiso 0.20 calc PR A 1
C51B C -0.343(4) 0.249(2) 0.3111(19) 0.072(9) Uiso 0.20 d PD A 1
H51A H -0.4239 0.2653 0.3453 0.109 Uiso 0.20 calc PR A 1
H51B H -0.2621 0.1789 0.3248 0.109 Uiso 0.20 calc PR A 1
H51C H -0.3747 0.2380 0.2656 0.109 Uiso 0.20 calc PR A 1
C61B C -0.232(3) 0.358(3) 0.3797(9) 0.057(7) Uiso 0.20 d PD A 1
H61A H -0.3124 0.3836 0.4144 0.085 Uiso 0.20 calc PR A 1
H61B H -0.1833 0.4133 0.3777 0.085 Uiso 0.20 calc PR A 1
H61C H -0.1622 0.2819 0.3925 0.085 Uiso 0.20 calc PR A 1
C11B C -0.2428(6) 0.2868(7) 0.3767(3) 0.055(2) Uani 0.80 d PD A 2
H11D H -0.1560 0.2974 0.3914 0.082 Uiso 0.80 calc PR A 2
H11E H -0.2205 0.2046 0.3701 0.082 Uiso 0.80 calc PR A 2
H11F H -0.3211 0.3169 0.4122 0.082 Uiso 0.80 calc PR A 2
C21B C -0.4299(6) 0.3387(7) 0.2820(3) 0.0520(16) Uani 0.80 d PD A 2
H21D H -0.4573 0.3802 0.2380 0.078 Uiso 0.80 calc PR A 2
H21E H -0.5097 0.3704 0.3166 0.078 Uiso 0.80 calc PR A 2
H21F H -0.4096 0.2568 0.2755 0.078 Uiso 0.80 calc PR A 2
C31B C -0.3289(8) 0.4846(4) 0.3196(4) 0.0582(19) Uani 0.80 d PD A 2
H31D H -0.3605 0.5276 0.2763 0.087 Uiso 0.80 calc PR A 2
H31E H -0.2424 0.4953 0.3347 0.087 Uiso 0.80 calc PR A 2
H31F H -0.4070 0.5131 0.3553 0.087 Uiso 0.80 calc PR A 2
C1B C -0.2918(4) 0.3527(3) 0.30737(19) 0.0352(10) Uani 1 d D . .
C2B C -0.1650(4) 0.3128(3) 0.2515(2) 0.0257(8) Uani 1 d . . .
C3B C -0.1934(4) 0.3488(3) 0.1802(2) 0.0281(8) Uani 1 d . . .
H3B H -0.2895 0.3969 0.1689 0.042 Uiso 1 calc R . .
C4B C -0.0849(4) 0.3158(3) 0.12682(19) 0.0245(7) Uani 1 d . . .
C5B C -0.1300(5) 0.3583(3) 0.0518(2) 0.0315(9) Uani 1 d . . .
F1B F -0.2690(3) 0.4333(3) 0.04665(14) 0.0621(10) Uani 1 d . . .
F2B F -0.1195(4) 0.2677(2) 0.01135(14) 0.0585(9) Uani 1 d . . .
F3B F -0.0423(5) 0.4041(4) 0.02047(19) 0.0835(13) Uani 1 d . . .
O1C O 0.2566(3) 0.2225(2) 0.34023(14) 0.0295(6) Uani 1 d . . .
O2C O 0.1691(3) 0.3727(2) 0.22682(15) 0.0331(6) Uani 1 d . . .
C11C C 0.1097(5) 0.3067(5) 0.4950(3) 0.0469(12) Uani 1 d . . .
H11G H 0.0755 0.2490 0.4779 0.070 Uiso 1 calc R . .
H11H H 0.0361 0.3840 0.4875 0.070 Uiso 1 calc R . .
H11I H 0.1266 0.2939 0.5446 0.070 Uiso 1 calc R . .
C21C C 0.3076(7) 0.3882(6) 0.4826(3) 0.0585(14) Uani 1 d . . .
H21G H 0.3986 0.3815 0.4579 0.088 Uiso 1 calc R . .
H21H H 0.3239 0.3757 0.5323 0.088 Uiso 1 calc R . .
H21I H 0.2338 0.4653 0.4748 0.088 Uiso 1 calc R . .
C31C C 0.3724(6) 0.1741(5) 0.4672(3) 0.0580(16) Uani 1 d . . .
H31G H 0.3397 0.1157 0.4500 0.087 Uiso 1 calc R . .
H31H H 0.3892 0.1615 0.5168 0.087 Uiso 1 calc R . .
H31I H 0.4630 0.1683 0.4423 0.087 Uiso 1 calc R . .
C1C C 0.2543(5) 0.2958(4) 0.4552(2) 0.0385(10) Uani 1 d . . .
C2C C 0.2208(4) 0.3129(4) 0.3765(2) 0.0311(9) Uani 1 d . . .
C3C C 0.1481(5) 0.4275(4) 0.3479(2) 0.0360(9) Uani 1 d . . .
H3C H 0.1127 0.4915 0.3782 0.054 Uiso 1 calc R . .
C4C C 0.1291(5) 0.4462(3) 0.2772(2) 0.0337(9) Uani 1 d . . .
C5C C 0.0508(7) 0.5728(4) 0.2499(3) 0.0533(14) Uani 1 d . . .
F1C F 0.0144(5) 0.6523(3) 0.2995(2) 0.0894(14) Uani 1 d . . .
F2C F -0.0719(6) 0.5856(3) 0.2208(3) 0.112(2) Uani 1 d . . .
F3C F 0.1305(8) 0.6005(3) 0.2040(4) 0.190(4) Uani 1 d . . .
Cu Cu 0.43230(5) -0.02886(4) 0.12138(2) 0.02259(11) Uani 1 d . . .
O1 O 0.3798(3) 0.1408(2) 0.12217(13) 0.0243(5) Uani 1 d . . .
O2 O 0.2307(3) 0.0091(2) 0.15561(13) 0.0226(5) Uani 1 d . . .
N1 N 0.6267(3) -0.0666(3) 0.07946(16) 0.0272(7) Uani 1 d . . .
N2 N 0.4746(4) -0.1950(3) 0.12045(18) 0.0293(7) Uani 1 d . . .
C1 C 0.4022(5) 0.3232(3) 0.0957(2) 0.0348(9) Uani 1 d . . .
H1A H 0.3063 0.3492 0.1196 0.052 Uiso 1 calc R . .
H1B H 0.3923 0.3539 0.0482 0.052 Uiso 1 calc R . .
H1C H 0.4661 0.3510 0.1203 0.052 Uiso 1 calc R . .
C2 C 0.4675(4) 0.1915(3) 0.09394(19) 0.0261(8) Uani 1 d . . .
C3 C 0.6039(4) 0.1331(4) 0.0626(2) 0.0297(8) Uani 1 d . . .
H3 H 0.6528 0.1799 0.0438 0.045 Uiso 1 calc R . .
C4 C 0.6811(4) 0.0088(4) 0.05502(19) 0.0275(8) Uani 1 d . . .
C5 C 0.8293(4) -0.0328(4) 0.0158(2) 0.0354(9) Uani 1 d . . .
H5A H 0.8700 -0.1172 0.0145 0.053 Uiso 1 calc R . .
H5B H 0.8954 -0.0060 0.0395 0.053 Uiso 1 calc R . .
H5C H 0.8173 -0.0018 -0.0316 0.053 Uiso 1 calc R . .
C6 C -0.0041(4) -0.0047(3) 0.1745(2) 0.0278(8) Uani 1 d . . .
H6A H -0.0289 0.0772 0.1836 0.042 Uiso 1 calc R . .
H6B H -0.0278 -0.0419 0.2159 0.042 Uiso 1 calc R . .
H6C H -0.0597 -0.0125 0.1358 0.042 Uiso 1 calc R . .
C7 C 0.1584(4) -0.0623(3) 0.15598(18) 0.0241(7) Uani 1 d . . .
C8 C 0.2229(5) -0.1789(3) 0.1409(2) 0.0294(8) Uani 1 d . . .
H8 H 0.1603 -0.2200 0.1398 0.044 Uiso 1 calc R . .
C9 C 0.3785(5) -0.2448(3) 0.1266(2) 0.0311(9) Uani 1 d . . .
C10 C 0.4241(6) -0.3749(4) 0.1191(3) 0.0495(12) Uani 1 d . . .
H10A H 0.5294 -0.4103 0.1098 0.074 Uiso 1 calc R . .
H10B H 0.3739 -0.3905 0.0806 0.074 Uiso 1 calc R . .
H10C H 0.3983 -0.4072 0.1620 0.074 Uiso 1 calc R . .
C11 C 0.7076(4) -0.1928(3) 0.0677(2) 0.0343(9) Uani 1 d . . .
H11J H 0.8097 -0.2154 0.0809 0.051 Uiso 1 calc R . .
H11K H 0.7077 -0.2100 0.0180 0.051 Uiso 1 calc R . .
C12 C 0.6345(5) -0.2624(3) 0.1116(3) 0.0379(10) Uani 1 d . . .
H12A H 0.6519 -0.3362 0.0885 0.057 Uiso 1 calc R . .
H12B H 0.6779 -0.2802 0.1577 0.057 Uiso 1 calc R . .

loop_
_atom_site_aniso_label
_atom_site_aniso_U_11
_atom_site_aniso_U_22
_atom_site_aniso_U_33
_atom_site_aniso_U_23
_atom_site_aniso_U_13
_atom_site_aniso_U_12
Gd 0.01678(10) 0.01831(10) 0.02181(10) -0.00311(6) 0.00209(6) -0.00469(7)
O1A 0.0173(12) 0.0236(12) 0.0265(12) 0.0008(10) -0.0021(10) -0.0053(10)
O2A 0.0164(12) 0.0305(13) 0.0300(13) -0.0019(11) 0.0008(10) -0.0047(11)
C11A 0.040(3) 0.035(2) 0.128(6) 0.022(3) -0.003(3) -0.011(2)
C21A 0.048(3) 0.103(4) 0.033(2) 0.022(3) -0.005(2) -0.043(3)
C31A 0.028(2) 0.045(2) 0.043(2) 0.0157(19) -0.0062(18) -0.0204(19)
C1A 0.0246(19) 0.035(2) 0.041(2) 0.0138(17) -0.0041(17) -0.0103(17)
C2A 0.0203(17) 0.0267(17) 0.0260(17) -0.0009(14) -0.0017(14) -0.0081(15)
C3A 0.0195(18) 0.041(2) 0.0289(19) 0.0077(16) -0.0050(15) -0.0033(16)
C4A 0.0168(17) 0.037(2) 0.0267(18) -0.0049(15) -0.0005(14) -0.0038(16)
C5A 0.020(2) 0.065(3) 0.037(2) 0.004(2) -0.0049(17) -0.007(2)
F1A 0.0217(12) 0.078(2) 0.0491(16) 0.0107(14) 0.0087(11) -0.0034(13)
F2A 0.0196(13) 0.160(4) 0.072(2) 0.069(3) -0.0070(13) -0.0046(18)
F3A 0.0337(18) 0.118(3) 0.164(5) -0.056(3) -0.027(2) -0.026(2)
O1B 0.0178(12) 0.0275(12) 0.0252(12) -0.0004(10) 0.0027(10) -0.0021(10)
O2B 0.0219(12) 0.0271(12) 0.0239(12) -0.0003(10) 0.0014(10) -0.0027(11)
C11B 0.023(3) 0.086(5) 0.029(3) 0.015(3) 0.008(2) 0.007(3)
C21B 0.031(3) 0.081(5) 0.046(3) 0.001(3) 0.004(3) -0.023(3)
C31B 0.057(4) 0.046(3) 0.055(4) -0.024(3) 0.026(3) -0.003(3)
C1B 0.0188(18) 0.046(2) 0.0284(19) 0.0012(17) 0.0031(15) 0.0005(17)
C2B 0.0210(17) 0.0207(16) 0.0298(18) -0.0022(14) 0.0017(15) -0.0017(14)
C3B 0.0210(17) 0.0269(17) 0.0268(18) -0.0028(14) 0.0001(14) 0.0019(15)
C4B 0.0245(18) 0.0193(15) 0.0290(18) -0.0020(13) -0.0020(15) -0.0073(14)
C5B 0.030(2) 0.0273(18) 0.031(2) -0.0012(15) -0.0008(16) -0.0046(16)
F1B 0.0508(17) 0.0613(18) 0.0332(14) 0.0031(12) -0.0057(12) 0.0251(15)
F2B 0.074(2) 0.0451(15) 0.0356(14) -0.0130(12) -0.0153(13) 0.0025(15)
F3B 0.098(3) 0.125(3) 0.059(2) 0.056(2) -0.0289(19) -0.079(3)
O1C 0.0291(14) 0.0300(13) 0.0291(14) -0.0095(11) -0.0014(11) -0.0102(12)
O2C 0.0433(17) 0.0212(12) 0.0347(15) -0.0055(11) 0.0073(12) -0.0129(12)
C11C 0.040(2) 0.064(3) 0.037(2) -0.003(2) 0.0010(19) -0.020(2)
C21C 0.053(3) 0.087(4) 0.048(3) -0.030(3) 0.004(2) -0.039(3)
C31C 0.043(3) 0.075(4) 0.037(2) -0.017(2) -0.014(2) 0.001(3)
C1C 0.025(2) 0.057(3) 0.031(2) -0.0199(19) -0.0009(16) -0.012(2)
C2C 0.0212(18) 0.041(2) 0.032(2) -0.0142(17) 0.0040(15) -0.0126(17)
C3C 0.032(2) 0.031(2) 0.046(2) -0.0174(17) 0.0025(18) -0.0124(17)
C4C 0.031(2) 0.0211(17) 0.048(2) -0.0087(16) 0.0092(18) -0.0100(16)
C5C 0.068(4) 0.023(2) 0.066(3) -0.010(2) 0.016(3) -0.015(2)
F1C 0.108(3) 0.0285(14) 0.107(3) -0.0275(17) -0.033(2) 0.0071(17)
F2C 0.148(4) 0.0372(17) 0.143(4) 0.020(2) -0.100(4) -0.017(2)
F3C 0.223(7) 0.038(2) 0.260(8) 0.035(3) 0.162(6) -0.015(3)
Cu 0.0191(2) 0.0199(2) 0.0258(2) -0.00272(16) 0.00393(17) -0.00442(17)
O1 0.0200(12) 0.0231(12) 0.0291(13) -0.0018(10) 0.0054(10) -0.0081(10)
O2 0.0212(12) 0.0191(11) 0.0278(12) -0.0041(9) 0.0027(10) -0.0084(10)
N1 0.0212(15) 0.0304(16) 0.0254(15) -0.0047(12) 0.0007(12) -0.0048(13)
N2 0.0261(16) 0.0212(14) 0.0351(17) -0.0037(12) 0.0011(13) -0.0029(13)
C1 0.039(2) 0.032(2) 0.040(2) -0.0014(17) 0.0081(18) -0.0221(18)
C2 0.0261(18) 0.0302(18) 0.0242(17) -0.0003(14) 0.0015(14) -0.0133(16)
C3 0.0272(19) 0.040(2) 0.0248(18) 0.0000(16) 0.0048(15) -0.0169(17)
C4 0.0201(17) 0.040(2) 0.0218(17) -0.0032(15) 0.0012(14) -0.0108(16)
C5 0.0231(19) 0.055(3) 0.0287(19) -0.0063(18) 0.0045(15) -0.0155(19)
C6 0.0235(18) 0.0296(18) 0.0316(19) -0.0009(15) -0.0006(15) -0.0116(15)
C7 0.0264(18) 0.0257(17) 0.0215(16) 0.0009(13) -0.0004(14) -0.0115(15)
C8 0.034(2) 0.0232(17) 0.035(2) 0.0015(15) -0.0013(16) -0.0151(16)
C9 0.037(2) 0.0201(17) 0.032(2) 0.0020(14) 0.0030(17) -0.0064(16)
C10 0.046(3) 0.025(2) 0.075(3) -0.006(2) 0.004(2) -0.011(2)
C11 0.0240(19) 0.032(2) 0.037(2) -0.0086(16) 0.0028(16) -0.0004(16)
C12 0.026(2) 0.0261(18) 0.053(3) -0.0038(18) 0.0014(18) -0.0004(16)

loop_
_atom_type_symbol
_atom_type_description
_atom_type_scat_dispersion_real
_atom_type_scat_dispersion_imag
_atom_type_scat_source
C C 0.0033 0.0016 'International Tables Vol C Tables 4.2.6.8 and 6.1.1.4'
H H 0.0000 0.0000 'International Tables Vol C Tables 4.2.6.8 and 6.1.1.4'
F F 0.0171 0.0103 'International Tables Vol C Tables 4.2.6.8 and 6.1.1.4'
O O 0.0106 0.0060 'International Tables Vol C Tables 4.2.6.8 and 6.1.1.4'
N N 0.0061 0.0033 'International Tables Vol C Tables 4.2.6.8 and 6.1.1.4'
Cu Cu 0.3201 1.2651 'International Tables Vol C Tables 4.2.6.8 and 6.1.1.4'
Gd Gd -0.1653 3.9035 'International Tables Vol C Tables 4.2.6.8 and 6.1.1.4'

loop_
_geom_angle_atom_site_label_1
_geom_angle_atom_site_label_2
_geom_angle_atom_site_label_3
_geom_angle
_geom_angle_site_symmetry_1
_geom_angle_site_symmetry_3
_geom_angle_publ_flag
O2C Gd O1B 81.00(10) . . ?
O2C Gd O2A 116.57(11) . . ?
O1B Gd O2A 143.74(9) . . ?
O2C Gd O1C 71.42(10) . . ?
O1B Gd O1C 82.80(9) . . ?
O2A Gd O1C 74.50(9) . . ?
O2C Gd O2B 76.81(10) . . ?
O1B Gd O2B 72.27(9) . . ?
O2A Gd O2B 140.07(9) . . ?
O1C Gd O2B 142.15(9) . . ?
O2C Gd O1A 139.97(9) . . ?
O1B Gd O1A 74.32(8) . . ?
O2A Gd O1A 72.62(9) . . ?
O1C Gd O1A 74.58(9) . . ?
O2B Gd O1A 122.81(9) . . ?
O2C Gd O2 145.73(9) . . ?
O1B Gd O2 106.53(9) . . ?
O2A Gd O2 77.31(9) . . ?
O1C Gd O2 141.83(9) . . ?
O2B Gd O2 74.09(9) . . ?
O1A Gd O2 72.77(9) . . ?
O2C Gd O1 90.90(9) . . ?
O1B Gd O1 147.74(9) . . ?
O2A Gd O1 67.27(9) . . ?
O1C Gd O1 124.20(10) . . ?
O2B Gd O1 75.49(9) . . ?
O1A Gd O1 126.11(8) . . ?
O2 Gd O1 64.62(9) . . ?
O2C Gd Cu 127.19(7) . . ?
O1B Gd Cu 142.02(7) . . ?
O2A Gd Cu 52.53(7) . . ?
O1C Gd Cu 126.98(6) . . ?
O2B Gd Cu 88.72(6) . . ?
O1A Gd Cu 90.31(6) . . ?
O2 Gd Cu 35.59(6) . . ?
O1 Gd Cu 36.42(6) . . ?
C2A O1A Gd 137.3(2) . . ?
C4A O2A Gd 132.2(2) . . ?
C31A C1A C11A 109.2(4) . . ?
C31A C1A C2A 110.1(3) . . ?
C11A C1A C2A 110.5(4) . . ?
C31A C1A C21A 109.6(4) . . ?
C11A C1A C21A 110.6(4) . . ?
C2A C1A C21A 107.0(4) . . ?
O1A C2A C3A 123.3(3) . . ?
O1A C2A C1A 118.1(3) . . ?
C3A C2A C1A 118.6(3) . . ?
C4A C3A C2A 123.3(3) . . ?
O2A C4A C3A 129.7(3) . . ?
O2A C4A C5A 111.9(3) . . ?
C3A C4A C5A 118.4(3) . . ?
F2A C5A F1A 105.7(4) . . ?
F2A C5A F3A 109.0(5) . . ?
F1A C5A F3A 105.4(4) . . ?
F2A C5A C4A 114.0(4) . . ?
F1A C5A C4A 111.7(4) . . ?
F3A C5A C4A 110.6(4) . . ?
C2B O1B Gd 139.1(2) . . ?
C4B O2B Gd 132.6(2) . . ?
C11B C1B C21B 111.3(5) . . ?
C11B C1B C2B 110.5(3) . . ?
C21B C1B C2B 111.5(4) . . ?
C11B C1B C41B 130.0(12) . . ?
C21B C1B C41B 53.3(13) . . ?
C2B C1B C41B 119.4(12) . . ?
C11B C1B C61B 35.5(12) . . ?
C21B C1B C61B 134.8(13) . . ?
C2B C1B C61B 110.2(13) . . ?
C41B C1B C61B 116.4(17) . . ?
C11B C1B C51B 71.7(14) . . ?
C21B C1B C51B 47.9(13) . . ?
C2B C1B C51B 102.5(13) . . ?
C41B C1B C51B 99.3(18) . . ?
C61B C1B C51B 106.3(18) . . ?
C11B C1B C31B 108.4(5) . . ?
C21B C1B C31B 108.3(5) . . ?
C2B C1B C31B 106.7(4) . . ?
C41B C1B C31B 55.3(13) . . ?
C61B C1B C31B 74.9(13) . . ?
C51B C1B C31B 148.3(14) . . ?
O1B C2B C3B 122.7(3) . . ?
O1B C2B C1B 117.7(3) . . ?
C3B C2B C1B 119.6(3) . . ?
C4B C3B C2B 123.0(3) . . ?
O2B C4B C3B 129.1(3) . . ?
O2B C4B C5B 112.8(3) . . ?
C3B C4B C5B 118.0(3) . . ?
F3B C5B F1B 108.7(4) . . ?
F3B C5B F2B 105.1(4) . . ?
F1B C5B F2B 104.6(4) . . ?
F3B C5B C4B 112.5(4) . . ?
F1B C5B C4B 114.9(3) . . ?
F2B C5B C4B 110.4(3) . . ?
C2C O1C Gd 136.8(3) . . ?
C4C O2C Gd 130.2(3) . . ?
C31C C1C C11C 110.1(5) . . ?
C31C C1C C21C 109.1(4) . . ?
C11C C1C C21C 109.1(4) . . ?
C31C C1C C2C 109.4(3) . . ?
C11C C1C C2C 106.8(4) . . ?
C21C C1C C2C 112.3(4) . . ?
O1C C2C C3C 122.5(4) . . ?
O1C C2C C1C 117.0(4) . . ?
C3C C2C C1C 120.4(4) . . ?
C4C C3C C2C 121.6(4) . . ?
O2C C4C C3C 129.6(4) . . ?
O2C C4C C5C 111.6(4) . . ?
C3C C4C C5C 118.8(4) . . ?
F3C C5C F2C 107.4(7) . . ?
F3C C5C F1C 106.9(5) . . ?
F2C C5C F1C 105.7(5) . . ?
F3C C5C C4C 111.7(5) . . ?
F2C C5C C4C 111.0(4) . . ?
F1C C5C C4C 113.8(5) . . ?
N1 Cu O2 175.12(13) . . ?
N1 Cu N2 86.52(14) . . ?
O2 Cu N2 93.03(12) . . ?
N1 Cu O1 95.83(12) . . ?
O2 Cu O1 84.53(10) . . ?
N2 Cu O1 177.37(13) . . ?
N1 Cu Gd 136.56(11) . . ?
O2 Cu Gd 46.41(8) . . ?
N2 Cu Gd 129.49(10) . . ?
O1 Cu Gd 48.97(7) . . ?
C2 O1 Cu 122.7(2) . . ?
C2 O1 Gd 136.2(2) . . ?
Cu O1 Gd 94.61(9) . . ?
C7 O2 Cu 125.6(2) . . ?
C7 O2 Gd 132.8(2) . . ?
Cu O2 Gd 98.00(11) . . ?
C4 N1 C11 120.3(3) . . ?
C4 N1 Cu 125.6(3) . . ?
C11 N1 Cu 113.6(3) . . ?
C9 N2 C12 122.7(3) . . ?
C9 N2 Cu 126.6(3) . . ?
C12 N2 Cu 110.8(3) . . ?
O1 C2 C3 125.0(3) . . ?
O1 C2 C1 114.3(3) . . ?
C3 C2 C1 120.6(4) . . ?
C2 C3 C4 127.9(4) . . ?
N1 C4 C3 122.5(3) . . ?
N1 C4 C5 120.2(4) . . ?
C3 C4 C5 117.2(4) . . ?
O2 C7 C8 124.0(3) . . ?
O2 C7 C6 114.5(3) . . ?
C8 C7 C6 121.5(4) . . ?
C7 C8 C9 126.3(4) . . ?
N2 C9 C8 122.4(3) . . ?
N2 C9 C10 121.5(4) . . ?
C8 C9 C10 116.1(4) . . ?
N1 C11 C12 109.8(3) . . ?
N2 C12 C11 110.4(3) . . ?

loop_
_geom_bond_atom_site_label_1
_geom_bond_atom_site_label_2
_geom_bond_distance
_geom_bond_site_symmetry_2
_geom_bond_publ_flag
Gd O2C 2.327(3) . ?
Gd O1B 2.337(2) . ?
Gd O2A 2.366(2) . ?
Gd O1C 2.367(3) . ?
Gd O2B 2.375(3) . ?
Gd O1A 2.392(2) . ?
Gd O2 2.394(2) . ?
Gd O1 2.478(2) . ?
Gd Cu 3.2737(8) . ?
O1A C2A 1.245(4) . ?
O2A C4A 1.267(5) . ?
C11A C1A 1.532(6) . ?
C21A C1A 1.536(7) . ?
C31A C1A 1.521(6) . ?
C1A C2A 1.533(5) . ?
C2A C3A 1.427(5) . ?
C3A C4A 1.363(6) . ?
C4A C5A 1.531(5) . ?
C5A F2A 1.313(5) . ?
C5A F1A 1.322(5) . ?
C5A F3A 1.328(7) . ?
O1B C2B 1.252(4) . ?
O2B C4B 1.258(4) . ?
C41B C1B 1.529(5) . ?
C51B C1B 1.534(5) . ?
C61B C1B 1.529(5) . ?
C11B C1B 1.521(4) . ?
C21B C1B 1.522(4) . ?
C31B C1B 1.543(4) . ?
C1B C2B 1.527(5) . ?
C2B C3B 1.416(5) . ?
C3B C4B 1.378(5) . ?
C4B C5B 1.526(5) . ?
C5B F3B 1.305(5) . ?
C5B F1B 1.325(5) . ?
C5B F2B 1.338(5) . ?
O1C C2C 1.246(5) . ?
O2C C4C 1.273(5) . ?
C11C C1C 1.529(6) . ?
C21C C1C 1.529(8) . ?
C31C C1C 1.520(7) . ?
C1C C2C 1.533(6) . ?
C2C C3C 1.420(6) . ?
C3C C4C 1.363(6) . ?
C4C C5C 1.537(6) . ?
C5C F3C 1.263(7) . ?
C5C F2C 1.294(8) . ?
C5C F1C 1.311(6) . ?
Cu N1 1.910(3) . ?
Cu O2 1.924(2) . ?
Cu N2 1.924(3) . ?
Cu O1 1.950(2) . ?
O1 C2 1.323(5) . ?
O2 C7 1.319(5) . ?
N1 C4 1.297(5) . ?
N1 C11 1.466(5) . ?
N2 C9 1.299(6) . ?
N2 C12 1.465(5) . ?
C1 C2 1.498(5) . ?
C2 C3 1.363(5) . ?
C3 C4 1.431(6) . ?
C4 C5 1.504(5) . ?
C6 C7 1.498(5) . ?
C7 C8 1.360(5) . ?
C8 C9 1.439(6) . ?
C9 C10 1.497(5) . ?
C11 C12 1.517(6) . ?
